data_9014902
loop_
_publ_author_name
'Crichton, W. A.'
'Parise, J. B.'
'Muller, H.'
'Breger, J.'
'Marshall, W. G.'
'Welch, M. D.'

_publ_section_title
;
 Synthesis and structure of magnesium hydroxide fluoride, Mg(OH)F:
 a topological intermediate between brucite- and rutile-type structures
 Note: transformed from Serier et al (2007)
;
_journal_name_full 'Mineralogical Magazine'
_journal_page_first 25
_journal_page_last 36
_journal_paper_doi 10.1180/minmag.2012.076.1.25
_journal_volume 76
_journal_year 2012
_chemical_compound_source Synthetic
_chemical_formula_sum 'F H O Zn'
_space_group_IT_number 62
_symmetry_space_group_name_Hall '-P 2ac 2n'
_symmetry_space_group_name_H-M 'P n m a'
_cell_angle_alpha 90
_cell_angle_beta 90
_cell_angle_gamma 90
_cell_length_a 10.2280
_cell_length_b 3.1125
_cell_length_c 4.7165
_cell_formula_units_Z 4
_cell_volume 150.148
_database_code_amcsd 0019003
_exptl_crystal_density_diffrn 4.485
_cod_original_formula_sum 'Zn O H F'
_cod_database_code 9014902
_amcsd_formula_title Zn(OH)F

loop_
_space_group_symop_operation_xyz
x,y,z
x,1/2-y,z
-x,1/2+y,-z
1/2-x,1/2+y,1/2+z
1/2+x,1/2-y,1/2-z
1/2+x,y,1/2-z
1/2-x,-y,1/2+z
-x,-y,-z

loop_
_atom_site_label
_atom_site_fract_x
_atom_site_fract_y
_atom_site_fract_z
Zn 0.13816 0.75000 0.53130
O 0.44900 0.75000 0.78700
H 0.93940 0.75000 0.90290
F 0.20400 0.25000 0.77400

loop_
_cod_related_entry_id
_cod_related_entry_database
_cod_related_entry_code
1 AMCSD 0019003
